data_7246188
loop_
_publ_author_name
'Asano, Akiko'
'Minoura, Katsuhiko'
'Yamada, Takeshi'
'Doi, Mitsunobu'

_publ_section_title
;
 Experimental evidence for CH&#x22EF;\p interaction-mediated stabilization
 of the square form in phenylglycine-incorporated ascidiacyclamide
;
_journal_issue 4
_journal_name_full 'RSC Advances'
_journal_page_first 2458
_journal_page_last 2466
_journal_paper_doi 10.1039/D2RA07063D
_journal_volume 13
_journal_year 2023
_chemical_absolute_configuration rm
_chemical_compound_source synthesis
_chemical_formula_moiety 'C37 H52 N8 O6 S2, C4 H9 N O'
_chemical_formula_sum 'C41 H61 N9 O7 S2'
_chemical_formula_weight 856.11
_chemical_name_common '[Val,Chg]ASC'
_chemical_name_systematic
; 
 c(Val-Oxz-dval-Thz-Chg-Oxz-dval-Thz)2.DMA 
;
_space_group_IT_number 4
_space_group_name_Hall 'P 2yb'
_space_group_name_H-M_alt 'P 1 21 1'
_symmetry_cell_setting monoclinic
_symmetry_space_group_name_H-M 'P 1 21 1'
_atom_sites_solution_hydrogens geom
_atom_sites_solution_primary direct
_atom_sites_solution_secondary difmap
_audit_creation_method SHELXL-97
_audit_update_record
;
2022-07-19 deposited with the CCDC.	2023-01-04 downloaded from the CCDC.
;
_cell_angle_alpha 90.00
_cell_angle_beta 97.85(3)
_cell_angle_gamma 90.00
_cell_formula_units_Z 2
_cell_length_a 12.012(2)
_cell_length_b 12.909(3)
_cell_length_c 14.885(3)
_cell_measurement_reflns_used 27513
_cell_measurement_temperature 100(2)
_cell_measurement_theta_max 74.9040
_cell_measurement_theta_min 3.0150
_cell_volume 2286.5(8)
_computing_cell_refinement CrysAlisPro
_computing_data_collection CrysAlisPro
_computing_data_reduction CrysAlisPro
_computing_structure_refinement 'SHELXL-97 (Sheldrick, 2008)'
_computing_structure_solution 'SHELXS-97 (Sheldrick, 2008)'
_diffrn_ambient_temperature 100(2)
_diffrn_measured_fraction_theta_full 1.000
_diffrn_measured_fraction_theta_max 1.000
_diffrn_measurement_device_type 'XtaLAB Pro: Kappa single P200'
_diffrn_measurement_method \w-scan
_diffrn_radiation_monochromator conforcal
_diffrn_radiation_source 'rotated anode'
_diffrn_radiation_type CuK\a
_diffrn_radiation_wavelength 1.54184
_diffrn_reflns_av_R_equivalents 0.0818
_diffrn_reflns_av_sigmaI/netI 0.0366
_diffrn_reflns_limit_h_max 14
_diffrn_reflns_limit_h_min -14
_diffrn_reflns_limit_k_max 15
_diffrn_reflns_limit_k_min -15
_diffrn_reflns_limit_l_max 18
_diffrn_reflns_limit_l_min -18
_diffrn_reflns_number 39675
_diffrn_reflns_theta_full 70.07
_diffrn_reflns_theta_max 70.07
_diffrn_reflns_theta_min 3.00
_diffrn_standards_interval_count 39675
_diffrn_standards_interval_time 210
_exptl_absorpt_coefficient_mu 1.518
_exptl_absorpt_correction_T_max 1.00000
_exptl_absorpt_correction_T_min 0.70036
_exptl_absorpt_correction_type multi-scan
_exptl_absorpt_process_details CrysAlisPro
_exptl_crystal_colour colourless
_exptl_crystal_density_diffrn 1.243
_exptl_crystal_density_method 'not measured'
_exptl_crystal_description block
_exptl_crystal_F_000 916
_exptl_crystal_recrystallization_method 'Re-crystallisation from solvent: N,N-Dimethylacetamide'
_exptl_crystal_size_max 0.28
_exptl_crystal_size_mid 0.20
_exptl_crystal_size_min 0.08
_refine_diff_density_max 0.959
_refine_diff_density_min -0.334
_refine_diff_density_rms 0.075
_refine_ls_abs_structure_details 'Flack (1983), 4025 Friedel pairs'
_refine_ls_abs_structure_Flack 0.005(18)
_refine_ls_extinction_method none
_refine_ls_goodness_of_fit_ref 0.744
_refine_ls_hydrogen_treatment constr
_refine_ls_matrix_type full
_refine_ls_number_parameters 532
_refine_ls_number_reflns 8579
_refine_ls_number_restraints 1
_refine_ls_restrained_S_all 0.744
_refine_ls_R_factor_all 0.0657
_refine_ls_R_factor_gt 0.0644
_refine_ls_shift/su_max 0.002
_refine_ls_shift/su_mean 0.000
_refine_ls_structure_factor_coef Fsqd
_refine_ls_weighting_details 'calc w=1/[\s^2^(Fo^2^)+(0.1676P)^2^+2.4145P] where P=(Fo^2^+2Fc^2^)/3'
_refine_ls_weighting_scheme calc
_refine_ls_wR_factor_gt 0.1733
_refine_ls_wR_factor_ref 0.1754
_reflns_number_gt 8214
_reflns_number_total 8579
_reflns_threshold_expression I>2\s(I)
_cod_data_source_file d2ra07063d2.cif
_cod_data_source_block valchg
_cod_original_sg_symbol_H-M P21
_cod_database_code 7246188

loop_
_symmetry_equiv_pos_as_xyz
'x, y, z'
'-x, y+1/2, -z'

loop_
_atom_site_label
_atom_site_type_symbol
_atom_site_fract_x
_atom_site_fract_y
_atom_site_fract_z
_atom_site_U_iso_or_equiv
_atom_site_adp_type
_atom_site_occupancy
_atom_site_symmetry_multiplicity
_atom_site_calc_flag
_atom_site_refinement_flags
_atom_site_disorder_assembly
_atom_site_disorder_group
O1D O 0.2480(3) 0.3683(3) 0.7368(2) 0.0657(8) Uani 1 1 d . . .
N1D N 0.2468(3) 0.1962(4) 0.7637(3) 0.0678(9) Uani 1 1 d . . .
C1D C 0.2116(4) 0.2809(5) 0.7116(3) 0.0689(12) Uani 1 1 d . . .
C2D C 0.1234(4) 0.2617(4) 0.6307(3) 0.0658(11) Uani 1 1 d . . .
H2D1 H 0.1087 0.1872 0.6246 0.099 Uiso 1 1 calc R . .
H2D2 H 0.1504 0.2877 0.5757 0.099 Uiso 1 1 calc R . .
H2D3 H 0.0539 0.2978 0.6394 0.099 Uiso 1 1 calc R . .
C3D C 0.3260(4) 0.2158(4) 0.8449(3) 0.0657(11) Uani 1 1 d . . .
H3D1 H 0.3452 0.1502 0.8765 0.099 Uiso 1 1 calc R . .
H3D2 H 0.2920 0.2629 0.8849 0.099 Uiso 1 1 calc R . .
H3D3 H 0.3944 0.2473 0.8278 0.099 Uiso 1 1 calc R . .
C4D C 0.2112(5) 0.0912(5) 0.7420(5) 0.0838(15) Uani 1 1 d . . .
H4D1 H 0.2473 0.0442 0.7889 0.126 Uiso 1 1 calc R . .
H4D2 H 0.2328 0.0718 0.6832 0.126 Uiso 1 1 calc R . .
H4D3 H 0.1294 0.0864 0.7393 0.126 Uiso 1 1 calc R . .
N11 N 0.1117(3) 0.6512(2) 0.63239(19) 0.0450(6) Uani 1 1 d . . .
H11 H 0.1493 0.6014 0.6635 0.054 Uiso 1 1 calc R . .
C11 C 0.1471(3) 0.6853(3) 0.5488(2) 0.0472(8) Uani 1 1 d . . .
H11A H 0.0831 0.7243 0.5142 0.057 Uiso 1 1 calc R . .
C13 C 0.2508(4) 0.7578(3) 0.5603(3) 0.0576(10) Uani 1 1 d . . .
H13 H 0.2709 0.7713 0.4983 0.069 Uiso 1 1 calc R . .
C14 C 0.2256(5) 0.8615(4) 0.6001(3) 0.0719(13) Uani 1 1 d . . .
H14A H 0.1602 0.8927 0.5634 0.108 Uiso 1 1 calc R . .
H14B H 0.2907 0.9073 0.6004 0.108 Uiso 1 1 calc R . .
H14C H 0.2095 0.8518 0.6624 0.108 Uiso 1 1 calc R . .
C15 C 0.3542(4) 0.7051(4) 0.6163(3) 0.0623(10) Uani 1 1 d . . .
H15A H 0.3684 0.6382 0.5888 0.093 Uiso 1 1 calc R . .
H15B H 0.3392 0.6941 0.6786 0.093 Uiso 1 1 calc R . .
H15C H 0.4204 0.7496 0.6167 0.093 Uiso 1 1 calc R . .
N21 N 0.1779(2) 0.4981(2) 0.52061(17) 0.0375(6) Uani 1 1 d . . .
C21 C 0.2147(3) 0.4384(2) 0.4453(2) 0.0373(6) Uani 1 1 d . . .
H21 H 0.1621 0.3791 0.4295 0.045 Uiso 1 1 calc R . .
C22 C 0.3349(3) 0.3970(3) 0.4697(2) 0.0407(7) Uani 1 1 d . . .
O22 O 0.3873(3) 0.3676(3) 0.41112(17) 0.0630(8) Uani 1 1 d . . .
C23 C 0.1704(3) 0.5924(3) 0.4929(2) 0.0407(7) Uani 1 1 d . . .
O23 O 0.1876(2) 0.61402(19) 0.40800(15) 0.0451(5) Uani 1 1 d . . .
C24 C 0.2065(3) 0.5140(3) 0.3652(2) 0.0402(7) Uani 1 1 d . . .
H24 H 0.2786 0.5153 0.3386 0.048 Uiso 1 1 calc R . .
C25 C 0.1082(4) 0.4936(3) 0.2918(2) 0.0522(9) Uani 1 1 d . . .
H25A H 0.1193 0.4272 0.2624 0.078 Uiso 1 1 calc R . .
H25B H 0.1034 0.5492 0.2467 0.078 Uiso 1 1 calc R . .
H25C H 0.0384 0.4912 0.3191 0.078 Uiso 1 1 calc R . .
N31 N 0.3719(2) 0.3902(2) 0.55883(17) 0.0387(6) Uani 1 1 d . . .
H31 H 0.3254 0.4052 0.5978 0.046 Uiso 1 1 calc R . .
C31 C 0.4870(3) 0.3588(3) 0.5934(2) 0.0357(6) Uani 1 1 d . . .
H31A H 0.5266 0.3404 0.5407 0.043 Uiso 1 1 calc R . .
C33 C 0.4882(3) 0.2649(2) 0.6551(2) 0.0391(7) Uani 1 1 d . . .
H33 H 0.4396 0.2802 0.7029 0.047 Uiso 1 1 calc R . .
C34 C 0.4396(3) 0.1702(3) 0.6011(3) 0.0532(9) Uani 1 1 d . . .
H34A H 0.3637 0.1863 0.5713 0.080 Uiso 1 1 calc R . .
H34B H 0.4363 0.1115 0.6424 0.080 Uiso 1 1 calc R . .
H34C H 0.4877 0.1524 0.5553 0.080 Uiso 1 1 calc R . .
C35 C 0.6065(3) 0.2406(3) 0.7019(2) 0.0440(7) Uani 1 1 d . . .
H35A H 0.6040 0.1798 0.7410 0.066 Uiso 1 1 calc R . .
H35B H 0.6356 0.3001 0.7387 0.066 Uiso 1 1 calc R . .
H35C H 0.6558 0.2264 0.6561 0.066 Uiso 1 1 calc R . .
N41 N 0.5193(2) 0.4875(2) 0.71661(17) 0.0350(5) Uani 1 1 d . . .
C41 C 0.5852(3) 0.5732(2) 0.7437(2) 0.0354(6) Uani 1 1 d . . .
C42 C 0.5702(3) 0.6279(2) 0.8284(2) 0.0359(6) Uani 1 1 d . . .
O42 O 0.6336(2) 0.69825(18) 0.85904(17) 0.0430(5) Uani 1 1 d . . .
C43 C 0.5454(2) 0.4506(2) 0.64123(19) 0.0345(6) Uani 1 1 d . . .
S43 S 0.65124(8) 0.51667(7) 0.59781(5) 0.0460(2) Uani 1 1 d . . .
C44 C 0.6595(3) 0.6004(3) 0.6866(2) 0.0453(7) Uani 1 1 d . . .
H44 H 0.7090 0.6580 0.6951 0.054 Uiso 1 1 calc R . .
N51 N 0.4834(2) 0.5944(2) 0.86927(17) 0.0357(5) Uani 1 1 d . . .
H51 H 0.4406 0.5441 0.8442 0.043 Uiso 1 1 calc R . .
C51 C 0.4595(3) 0.6392(2) 0.9528(2) 0.0351(6) Uani 1 1 d . . .
H51A H 0.5327 0.6585 0.9893 0.042 Uiso 1 1 calc R . .
C53 C 0.3879(3) 0.7394(2) 0.9359(2) 0.0375(6) Uani 1 1 d . . .
H53 H 0.4233 0.7809 0.8906 0.045 Uiso 1 1 calc R . .
C54 C 0.2677(3) 0.7183(3) 0.8929(2) 0.0439(7) Uani 1 1 d . . .
H54A H 0.2276 0.6794 0.9359 0.053 Uiso 1 1 calc R . .
H54B H 0.2682 0.6755 0.8377 0.053 Uiso 1 1 calc R . .
C55 C 0.2073(3) 0.8201(3) 0.8680(3) 0.0501(8) Uani 1 1 d . . .
H55A H 0.2442 0.8559 0.8212 0.060 Uiso 1 1 calc R . .
H55B H 0.1286 0.8055 0.8420 0.060 Uiso 1 1 calc R . .
C56 C 0.2083(3) 0.8903(3) 0.9496(3) 0.0491(8) Uani 1 1 d . . .
H56A H 0.1640 0.8579 0.9935 0.059 Uiso 1 1 calc R . .
H56B H 0.1722 0.9571 0.9300 0.059 Uiso 1 1 calc R . .
C57 C 0.3285(3) 0.9107(3) 0.9962(3) 0.0480(8) Uani 1 1 d . . .
H57A H 0.3700 0.9518 0.9555 0.058 Uiso 1 1 calc R . .
H57B H 0.3258 0.9512 1.0524 0.058 Uiso 1 1 calc R . .
C58 C 0.3903(3) 0.8079(3) 1.0197(2) 0.0436(7) Uani 1 1 d . . .
H58A H 0.4692 0.8224 1.0453 0.052 Uiso 1 1 calc R . .
H58B H 0.3542 0.7709 1.0664 0.052 Uiso 1 1 calc R . .
N61 N 0.3649(2) 0.4725(2) 0.97264(16) 0.0325(5) Uani 1 1 d . . .
C61 C 0.3129(2) 0.4226(2) 1.04473(19) 0.0329(6) Uani 1 1 d . . .
H61 H 0.3464 0.3521 1.0563 0.039 Uiso 1 1 calc R . .
C62 C 0.1860(3) 0.4121(3) 1.0207(2) 0.0373(6) Uani 1 1 d . . .
O62 O 0.1267(2) 0.3934(2) 1.08039(15) 0.0462(6) Uani 1 1 d . . .
C63 C 0.4048(3) 0.5587(2) 1.0047(2) 0.0340(6) Uani 1 1 d . . .
O63 O 0.3960(2) 0.58188(16) 1.09171(14) 0.0388(5) Uani 1 1 d . . .
C64 C 0.3453(3) 0.4907(2) 1.1299(2) 0.0346(6) Uani 1 1 d . . .
H64 H 0.2764 0.5113 1.1563 0.041 Uiso 1 1 calc R . .
C65 C 0.4304(3) 0.4435(3) 1.2018(2) 0.0396(7) Uani 1 1 d . . .
H65A H 0.3976 0.3827 1.2277 0.059 Uiso 1 1 calc R . .
H65B H 0.4521 0.4945 1.2497 0.059 Uiso 1 1 calc R . .
H65C H 0.4969 0.4225 1.1749 0.059 Uiso 1 1 calc R . .
N71 N 0.1459(2) 0.4232(2) 0.93209(18) 0.0411(6) Uani 1 1 d . . .
H71 H 0.1939 0.4328 0.8932 0.049 Uiso 1 1 calc R . .
C71 C 0.0262(3) 0.4199(3) 0.8979(2) 0.0437(7) Uani 1 1 d . . .
H71A H -0.0161 0.4151 0.9512 0.052 Uiso 1 1 calc R . .
C73 C -0.0042(3) 0.3256(3) 0.8378(3) 0.0497(8) Uani 1 1 d . . .
H73 H 0.0440 0.3264 0.7880 0.060 Uiso 1 1 calc R . .
C74 C 0.0213(4) 0.2269(4) 0.8922(3) 0.0608(10) Uani 1 1 d . . .
H74A H 0.1003 0.2269 0.9194 0.091 Uiso 1 1 calc R . .
H74B H 0.0068 0.1668 0.8520 0.091 Uiso 1 1 calc R . .
H74C H -0.0269 0.2232 0.9402 0.091 Uiso 1 1 calc R . .
C75 C -0.1269(3) 0.3277(4) 0.7945(3) 0.0597(10) Uani 1 1 d . . .
H75A H -0.1432 0.2660 0.7565 0.090 Uiso 1 1 calc R . .
H75B H -0.1407 0.3900 0.7570 0.090 Uiso 1 1 calc R . .
H75C H -0.1757 0.3283 0.8422 0.090 Uiso 1 1 calc R . .
N81 N 0.0343(2) 0.5497(3) 0.77658(19) 0.0446(6) Uani 1 1 d . . .
C81 C -0.0107(3) 0.6450(3) 0.7473(2) 0.0472(8) Uani 1 1 d . . .
C82 C 0.0221(3) 0.6940(3) 0.6643(2) 0.0505(8) Uani 1 1 d . . .
O82 O -0.0282(3) 0.7695(3) 0.6290(2) 0.0744(10) Uani 1 1 d . . .
C83 C -0.0053(3) 0.5210(3) 0.8498(2) 0.0448(7) Uani 1 1 d . . .
S83 S -0.10090(8) 0.60573(9) 0.88647(7) 0.0574(3) Uani 1 1 d . . .
C84 C -0.0855(3) 0.6854(4) 0.7992(3) 0.0570(9) Uani 1 1 d . . .
H84 H -0.1236 0.7495 0.7878 0.068 Uiso 1 1 calc R . .

loop_
_atom_site_aniso_label
_atom_site_aniso_U_11
_atom_site_aniso_U_22
_atom_site_aniso_U_33
_atom_site_aniso_U_23
_atom_site_aniso_U_13
_atom_site_aniso_U_12
O1D 0.0583(16) 0.0585(18) 0.081(2) 0.0007(15) 0.0111(14) -0.0011(13)
N1D 0.066(2) 0.070(2) 0.067(2) 0.0014(19) 0.0094(17) 0.0004(18)
C1D 0.059(2) 0.074(3) 0.074(3) -0.001(2) 0.011(2) 0.004(2)
C2D 0.056(2) 0.079(3) 0.060(2) 0.006(2) 0.0021(18) -0.004(2)
C3D 0.057(2) 0.085(3) 0.055(2) 0.010(2) 0.0052(18) 0.008(2)
C4D 0.082(3) 0.065(3) 0.105(4) -0.004(3) 0.017(3) -0.006(3)
N11 0.0532(16) 0.0440(16) 0.0365(13) 0.0017(11) 0.0011(12) 0.0117(12)
C11 0.058(2) 0.0436(19) 0.0373(16) 0.0025(14) -0.0011(14) 0.0074(16)
C13 0.081(3) 0.044(2) 0.047(2) -0.0004(16) 0.0052(18) -0.0045(18)
C14 0.113(4) 0.049(2) 0.055(2) -0.0045(19) 0.018(2) -0.008(2)
C15 0.062(2) 0.064(3) 0.059(2) -0.005(2) 0.0040(19) -0.012(2)
N21 0.0407(13) 0.0371(14) 0.0339(12) 0.0030(10) 0.0017(10) 0.0037(11)
C21 0.0428(16) 0.0344(16) 0.0325(14) -0.0009(12) -0.0023(12) 0.0023(12)
C22 0.0479(17) 0.0386(16) 0.0331(15) -0.0047(13) -0.0032(12) 0.0083(14)
O22 0.0654(16) 0.090(2) 0.0329(12) -0.0011(13) 0.0035(11) 0.0303(16)
C23 0.0480(17) 0.0380(17) 0.0342(14) 0.0001(12) -0.0007(12) 0.0035(14)
O23 0.0674(15) 0.0315(11) 0.0352(11) 0.0021(9) 0.0028(10) 0.0012(10)
C24 0.0506(17) 0.0337(15) 0.0350(15) -0.0005(13) 0.0013(13) 0.0017(14)
C25 0.066(2) 0.047(2) 0.0398(17) 0.0033(14) -0.0105(15) 0.0070(17)
N31 0.0374(13) 0.0440(15) 0.0325(12) -0.0016(11) -0.0027(10) 0.0063(11)
C31 0.0359(14) 0.0395(16) 0.0304(13) -0.0037(12) 0.0002(11) 0.0053(12)
C33 0.0403(16) 0.0328(16) 0.0415(15) -0.0018(13) -0.0041(12) 0.0046(12)
C34 0.056(2) 0.0407(19) 0.057(2) -0.0060(16) -0.0115(16) -0.0001(16)
C35 0.0451(17) 0.0416(17) 0.0424(16) -0.0008(13) -0.0049(13) 0.0087(14)
N41 0.0385(12) 0.0305(13) 0.0350(12) 0.0002(9) 0.0013(10) -0.0005(10)
C41 0.0401(15) 0.0297(15) 0.0354(14) 0.0036(12) 0.0012(12) -0.0027(11)
C42 0.0371(14) 0.0309(15) 0.0385(15) 0.0009(12) 0.0012(12) 0.0017(12)
O42 0.0434(12) 0.0326(11) 0.0533(13) -0.0058(10) 0.0073(10) -0.0068(9)
C43 0.0363(14) 0.0350(16) 0.0311(14) 0.0023(11) -0.0001(11) 0.0034(11)
S43 0.0530(5) 0.0475(4) 0.0393(4) 0.0013(3) 0.0124(3) -0.0044(4)
C44 0.0487(18) 0.0391(17) 0.0489(18) 0.0016(14) 0.0093(14) -0.0082(14)
N51 0.0395(12) 0.0316(12) 0.0359(12) -0.0039(10) 0.0043(10) -0.0044(10)
C51 0.0384(15) 0.0294(14) 0.0361(14) -0.0035(11) 0.0005(12) -0.0007(11)
C53 0.0428(16) 0.0307(15) 0.0385(15) -0.0005(12) 0.0045(12) 0.0020(12)
C54 0.0483(18) 0.0364(17) 0.0445(17) -0.0036(13) -0.0026(14) 0.0015(13)
C55 0.0492(18) 0.0435(19) 0.055(2) -0.0004(15) -0.0037(15) 0.0076(15)
C56 0.0475(18) 0.0413(19) 0.058(2) -0.0011(16) 0.0072(15) 0.0069(15)
C57 0.0503(18) 0.0373(18) 0.0557(19) -0.0086(15) 0.0047(15) 0.0031(14)
C58 0.0475(17) 0.0340(16) 0.0477(17) -0.0052(14) 0.0014(14) 0.0013(13)
N61 0.0350(11) 0.0276(12) 0.0331(12) -0.0022(10) -0.0015(9) -0.0005(9)
C61 0.0400(15) 0.0262(14) 0.0308(13) -0.0027(11) -0.0015(11) -0.0008(11)
C62 0.0395(15) 0.0381(16) 0.0337(14) -0.0028(12) 0.0028(12) -0.0052(12)
O62 0.0447(12) 0.0578(15) 0.0359(11) -0.0012(10) 0.0044(9) -0.0112(11)
C63 0.0373(14) 0.0304(14) 0.0327(14) -0.0022(11) -0.0015(11) 0.0000(11)
O63 0.0561(13) 0.0296(11) 0.0293(10) -0.0009(8) 0.0007(9) -0.0100(9)
C64 0.0429(15) 0.0285(15) 0.0316(14) -0.0011(11) 0.0024(12) -0.0046(11)
C65 0.0497(17) 0.0361(16) 0.0311(14) -0.0008(11) -0.0014(12) -0.0025(13)
N71 0.0358(13) 0.0527(16) 0.0340(12) -0.0019(12) 0.0021(10) -0.0071(12)
C71 0.0357(15) 0.056(2) 0.0380(15) -0.0061(15) 0.0011(12) -0.0044(14)
C73 0.0407(17) 0.060(2) 0.0468(18) -0.0123(16) -0.0012(14) -0.0065(15)
C74 0.055(2) 0.060(2) 0.064(2) -0.004(2) -0.0028(18) -0.0125(18)
C75 0.0462(19) 0.071(3) 0.057(2) -0.014(2) -0.0076(16) -0.0095(18)
N81 0.0381(13) 0.0534(17) 0.0401(14) -0.0054(12) -0.0026(11) 0.0088(12)
C81 0.0399(16) 0.052(2) 0.0466(17) -0.0105(15) -0.0057(13) 0.0078(14)
C82 0.055(2) 0.051(2) 0.0430(17) -0.0020(16) -0.0019(15) 0.0133(17)
O82 0.084(2) 0.070(2) 0.0681(18) 0.0110(16) 0.0088(16) 0.0423(18)
C83 0.0350(15) 0.057(2) 0.0409(16) -0.0087(15) -0.0011(12) 0.0015(14)
S83 0.0510(5) 0.0621(6) 0.0618(6) -0.0154(5) 0.0173(4) 0.0040(4)
C84 0.0486(19) 0.056(2) 0.065(2) -0.0135(19) 0.0056(17) 0.0066(17)

loop_
_atom_type_symbol
_atom_type_description
_atom_type_scat_dispersion_real
_atom_type_scat_dispersion_imag
_atom_type_scat_source
C C 0.0181 0.0091 'International Tables Vol C Tables 4.2.6.8 and 6.1.1.4'
H H 0.0000 0.0000 'International Tables Vol C Tables 4.2.6.8 and 6.1.1.4'
N N 0.0311 0.0180 'International Tables Vol C Tables 4.2.6.8 and 6.1.1.4'
O O 0.0492 0.0322 'International Tables Vol C Tables 4.2.6.8 and 6.1.1.4'
S S 0.3331 0.5567 'International Tables Vol C Tables 4.2.6.8 and 6.1.1.4'

loop_
_geom_angle_atom_site_label_1
_geom_angle_atom_site_label_2
_geom_angle_atom_site_label_3
_geom_angle
_geom_angle_site_symmetry_1
_geom_angle_site_symmetry_3
_geom_angle_publ_flag
C1D N1D C4D 124.2(5) . . ?
C1D N1D C3D 116.6(4) . . ?
C4D N1D C3D 119.2(5) . . ?
O1D C1D N1D 118.7(4) . . ?
O1D C1D C2D 124.5(5) . . ?
N1D C1D C2D 116.6(5) . . ?
C1D C2D H2D1 109.5 . . ?
C1D C2D H2D2 109.5 . . ?
H2D1 C2D H2D2 109.5 . . ?
C1D C2D H2D3 109.5 . . ?
H2D1 C2D H2D3 109.5 . . ?
H2D2 C2D H2D3 109.5 . . ?
N1D C3D H3D1 109.5 . . ?
N1D C3D H3D2 109.5 . . ?
H3D1 C3D H3D2 109.5 . . ?
N1D C3D H3D3 109.5 . . ?
H3D1 C3D H3D3 109.5 . . ?
H3D2 C3D H3D3 109.5 . . ?
N1D C4D H4D1 109.5 . . ?
N1D C4D H4D2 109.5 . . ?
H4D1 C4D H4D2 109.5 . . ?
N1D C4D H4D3 109.5 . . ?
H4D1 C4D H4D3 109.5 . . ?
H4D2 C4D H4D3 109.5 . . ?
C82 N11 C11 121.5(3) . . ?
C82 N11 H11 119.3 . . ?
C11 N11 H11 119.3 . . ?
N11 C11 C23 109.4(3) . . ?
N11 C11 C13 114.7(3) . . ?
C23 C11 C13 109.5(3) . . ?
N11 C11 H11A 107.6 . . ?
C23 C11 H11A 107.6 . . ?
C13 C11 H11A 107.6 . . ?
C14 C13 C11 112.1(4) . . ?
C14 C13 C15 111.5(4) . . ?
C11 C13 C15 111.5(3) . . ?
C14 C13 H13 107.1 . . ?
C11 C13 H13 107.1 . . ?
C15 C13 H13 107.1 . . ?
C13 C14 H14A 109.5 . . ?
C13 C14 H14B 109.5 . . ?
H14A C14 H14B 109.5 . . ?
C13 C14 H14C 109.5 . . ?
H14A C14 H14C 109.5 . . ?
H14B C14 H14C 109.5 . . ?
C13 C15 H15A 109.5 . . ?
C13 C15 H15B 109.5 . . ?
H15A C15 H15B 109.5 . . ?
C13 C15 H15C 109.5 . . ?
H15A C15 H15C 109.5 . . ?
H15B C15 H15C 109.5 . . ?
C23 N21 C21 105.4(3) . . ?
N21 C21 C24 105.3(2) . . ?
N21 C21 C22 111.8(2) . . ?
C24 C21 C22 111.3(3) . . ?
N21 C21 H21 109.5 . . ?
C24 C21 H21 109.5 . . ?
C22 C21 H21 109.5 . . ?
O22 C22 N31 124.0(3) . . ?
O22 C22 C21 120.3(3) . . ?
N31 C22 C21 115.5(3) . . ?
N21 C23 O23 119.3(3) . . ?
N21 C23 C11 125.9(3) . . ?
O23 C23 C11 114.8(3) . . ?
C23 O23 C24 106.2(2) . . ?
O23 C24 C25 108.3(3) . . ?
O23 C24 C21 102.6(2) . . ?
C25 C24 C21 114.2(3) . . ?
O23 C24 H24 110.5 . . ?
C25 C24 H24 110.5 . . ?
C21 C24 H24 110.5 . . ?
C24 C25 H25A 109.5 . . ?
C24 C25 H25B 109.5 . . ?
H25A C25 H25B 109.5 . . ?
C24 C25 H25C 109.5 . . ?
H25A C25 H25C 109.5 . . ?
H25B C25 H25C 109.5 . . ?
C22 N31 C31 122.3(3) . . ?
C22 N31 H31 118.9 . . ?
C31 N31 H31 118.9 . . ?
N31 C31 C43 107.7(3) . . ?
N31 C31 C33 111.3(3) . . ?
C43 C31 C33 112.2(2) . . ?
N31 C31 H31A 108.5 . . ?
C43 C31 H31A 108.5 . . ?
C33 C31 H31A 108.5 . . ?
C31 C33 C35 111.7(3) . . ?
C31 C33 C34 110.4(3) . . ?
C35 C33 C34 109.9(3) . . ?
C31 C33 H33 108.3 . . ?
C35 C33 H33 108.3 . . ?
C34 C33 H33 108.3 . . ?
C33 C34 H34A 109.5 . . ?
C33 C34 H34B 109.5 . . ?
H34A C34 H34B 109.5 . . ?
C33 C34 H34C 109.5 . . ?
H34A C34 H34C 109.5 . . ?
H34B C34 H34C 109.5 . . ?
C33 C35 H35A 109.5 . . ?
C33 C35 H35B 109.5 . . ?
H35A C35 H35B 109.5 . . ?
C33 C35 H35C 109.5 . . ?
H35A C35 H35C 109.5 . . ?
H35B C35 H35C 109.5 . . ?
C43 N41 C41 110.4(3) . . ?
C44 C41 N41 114.9(3) . . ?
C44 C41 C42 125.3(3) . . ?
N41 C41 C42 119.8(3) . . ?
O42 C42 N51 123.1(3) . . ?
O42 C42 C41 121.8(3) . . ?
N51 C42 C41 115.1(3) . . ?
N41 C43 C31 123.1(3) . . ?
N41 C43 S43 114.8(2) . . ?
C31 C43 S43 122.0(2) . . ?
C44 S43 C43 89.48(16) . . ?
C41 C44 S43 110.4(3) . . ?
C41 C44 H44 124.8 . . ?
S43 C44 H44 124.8 . . ?
C42 N51 C51 121.4(3) . . ?
C42 N51 H51 119.3 . . ?
C51 N51 H51 119.3 . . ?
N51 C51 C63 108.7(2) . . ?
N51 C51 C53 111.5(2) . . ?
C63 C51 C53 112.8(3) . . ?
N51 C51 H51A 107.9 . . ?
C63 C51 H51A 107.9 . . ?
C53 C51 H51A 107.9 . . ?
C54 C53 C58 111.0(3) . . ?
C54 C53 C51 113.0(3) . . ?
C58 C53 C51 113.7(3) . . ?
C54 C53 H53 106.1 . . ?
C58 C53 H53 106.1 . . ?
C51 C53 H53 106.1 . . ?
C53 C54 C55 109.9(3) . . ?
C53 C54 H54A 109.7 . . ?
C55 C54 H54A 109.7 . . ?
C53 C54 H54B 109.7 . . ?
C55 C54 H54B 109.7 . . ?
H54A C54 H54B 108.2 . . ?
C56 C55 C54 111.8(3) . . ?
C56 C55 H55A 109.3 . . ?
C54 C55 H55A 109.3 . . ?
C56 C55 H55B 109.3 . . ?
C54 C55 H55B 109.3 . . ?
H55A C55 H55B 107.9 . . ?
C55 C56 C57 111.6(3) . . ?
C55 C56 H56A 109.3 . . ?
C57 C56 H56A 109.3 . . ?
C55 C56 H56B 109.3 . . ?
C57 C56 H56B 109.3 . . ?
H56A C56 H56B 108.0 . . ?
C58 C57 C56 110.5(3) . . ?
C58 C57 H57A 109.6 . . ?
C56 C57 H57A 109.6 . . ?
C58 C57 H57B 109.6 . . ?
C56 C57 H57B 109.6 . . ?
H57A C57 H57B 108.1 . . ?
C53 C58 C57 111.1(3) . . ?
C53 C58 H58A 109.4 . . ?
C57 C58 H58A 109.4 . . ?
C53 C58 H58B 109.4 . . ?
C57 C58 H58B 109.4 . . ?
H58A C58 H58B 108.0 . . ?
C63 N61 C61 106.6(2) . . ?
N61 C61 C62 112.4(2) . . ?
N61 C61 C64 105.4(2) . . ?
C62 C61 C64 112.0(2) . . ?
N61 C61 H61 109.0 . . ?
C62 C61 H61 109.0 . . ?
C64 C61 H61 109.0 . . ?
O62 C62 N71 124.0(3) . . ?
O62 C62 C61 120.3(3) . . ?
N71 C62 C61 115.6(3) . . ?
N61 C63 O63 118.5(3) . . ?
N61 C63 C51 125.4(3) . . ?
O63 C63 C51 116.1(3) . . ?
C63 O63 C64 106.5(2) . . ?
O63 C64 C65 108.7(2) . . ?
O63 C64 C61 102.1(2) . . ?
C65 C64 C61 115.0(3) . . ?
O63 C64 H64 110.2 . . ?
C65 C64 H64 110.2 . . ?
C61 C64 H64 110.2 . . ?
C64 C65 H65A 109.5 . . ?
C64 C65 H65B 109.5 . . ?
H65A C65 H65B 109.5 . . ?
C64 C65 H65C 109.5 . . ?
H65A C65 H65C 109.5 . . ?
H65B C65 H65C 109.5 . . ?
C62 N71 C71 122.8(3) . . ?
C62 N71 H71 118.6 . . ?
C71 N71 H71 118.6 . . ?
N71 C71 C83 108.2(3) . . ?
N71 C71 C73 111.9(3) . . ?
C83 C71 C73 112.7(3) . . ?
N71 C71 H71A 108.0 . . ?
C83 C71 H71A 108.0 . . ?
C73 C71 H71A 108.0 . . ?
C74 C73 C71 110.0(3) . . ?
C74 C73 C75 110.6(3) . . ?
C71 C73 C75 111.9(3) . . ?
C74 C73 H73 108.1 . . ?
C71 C73 H73 108.1 . . ?
C75 C73 H73 108.1 . . ?
C73 C74 H74A 109.5 . . ?
C73 C74 H74B 109.5 . . ?
H74A C74 H74B 109.5 . . ?
C73 C74 H74C 109.5 . . ?
H74A C74 H74C 109.5 . . ?
H74B C74 H74C 109.5 . . ?
C73 C75 H75A 109.5 . . ?
C73 C75 H75B 109.5 . . ?
H75A C75 H75B 109.5 . . ?
C73 C75 H75C 109.5 . . ?
H75A C75 H75C 109.5 . . ?
H75B C75 H75C 109.5 . . ?
C83 N81 C81 110.1(3) . . ?
C84 C81 N81 114.7(4) . . ?
C84 C81 C82 125.2(4) . . ?
N81 C81 C82 120.0(3) . . ?
O82 C82 N11 122.9(4) . . ?
O82 C82 C81 121.5(4) . . ?
N11 C82 C81 115.6(3) . . ?
N81 C83 C71 123.2(3) . . ?
N81 C83 S83 114.7(3) . . ?
C71 C83 S83 122.1(3) . . ?
C84 S83 C83 89.8(2) . . ?
C81 C84 S83 110.6(3) . . ?
C81 C84 H84 124.7 . . ?
S83 C84 H84 124.7 . . ?

loop_
_geom_bond_atom_site_label_1
_geom_bond_atom_site_label_2
_geom_bond_distance
_geom_bond_site_symmetry_2
_geom_bond_publ_flag
O1D C1D 1.248(7) . ?
N1D C1D 1.374(7) . ?
N1D C4D 1.445(7) . ?
N1D C3D 1.454(6) . ?
C1D C2D 1.511(7) . ?
C2D H2D1 0.9800 . ?
C2D H2D2 0.9800 . ?
C2D H2D3 0.9800 . ?
C3D H3D1 0.9800 . ?
C3D H3D2 0.9800 . ?
C3D H3D3 0.9800 . ?
C4D H4D1 0.9800 . ?
C4D H4D2 0.9800 . ?
C4D H4D3 0.9800 . ?
N11 C82 1.353(5) . ?
N11 C11 1.438(5) . ?
N11 H11 0.8800 . ?
C11 C23 1.509(5) . ?
C11 C13 1.549(6) . ?
C11 H11A 1.0000 . ?
C13 C14 1.511(6) . ?
C13 C15 1.555(7) . ?
C13 H13 1.0000 . ?
C14 H14A 0.9800 . ?
C14 H14B 0.9800 . ?
C14 H14C 0.9800 . ?
C15 H15A 0.9800 . ?
C15 H15B 0.9800 . ?
C15 H15C 0.9800 . ?
N21 C23 1.284(5) . ?
N21 C21 1.477(4) . ?
C21 C24 1.535(4) . ?
C21 C22 1.535(4) . ?
C21 H21 1.0000 . ?
C22 O22 1.205(4) . ?
C22 N31 1.343(4) . ?
C23 O23 1.337(4) . ?
O23 C24 1.471(4) . ?
C24 C25 1.517(5) . ?
C24 H24 1.0000 . ?
C25 H25A 0.9800 . ?
C25 H25B 0.9800 . ?
C25 H25C 0.9800 . ?
N31 C31 1.466(4) . ?
N31 H31 0.8800 . ?
C31 C43 1.505(4) . ?
C31 C33 1.520(4) . ?
C31 H31A 1.0000 . ?
C33 C35 1.527(4) . ?
C33 C34 1.533(5) . ?
C33 H33 1.0000 . ?
C34 H34A 0.9800 . ?
C34 H34B 0.9800 . ?
C34 H34C 0.9800 . ?
C35 H35A 0.9800 . ?
C35 H35B 0.9800 . ?
C35 H35C 0.9800 . ?
N41 C43 1.296(4) . ?
N41 C41 1.388(4) . ?
C41 C44 1.360(5) . ?
C41 C42 1.477(4) . ?
C42 O42 1.233(4) . ?
C42 N51 1.347(4) . ?
C43 S43 1.728(3) . ?
S43 C44 1.700(4) . ?
C44 H44 0.9500 . ?
N51 C51 1.435(4) . ?
N51 H51 0.8800 . ?
C51 C63 1.499(4) . ?
C51 C53 1.554(4) . ?
C51 H51A 1.0000 . ?
C53 C54 1.522(5) . ?
C53 C58 1.527(4) . ?
C53 H53 1.0000 . ?
C54 C55 1.522(5) . ?
C54 H54A 0.9900 . ?
C54 H54B 0.9900 . ?
C55 C56 1.514(5) . ?
C55 H55A 0.9900 . ?
C55 H55B 0.9900 . ?
C56 C57 1.537(5) . ?
C56 H56A 0.9900 . ?
C56 H56B 0.9900 . ?
C57 C58 1.536(5) . ?
C57 H57A 0.9900 . ?
C57 H57B 0.9900 . ?
C58 H58A 0.9900 . ?
C58 H58B 0.9900 . ?
N61 C63 1.278(4) . ?
N61 C61 1.463(4) . ?
C61 C62 1.524(4) . ?
C61 C64 1.547(4) . ?
C61 H61 1.0000 . ?
C62 O62 1.236(4) . ?
C62 N71 1.349(4) . ?
C63 O63 1.348(4) . ?
O63 C64 1.475(4) . ?
C64 C65 1.505(4) . ?
C64 H64 1.0000 . ?
C65 H65A 0.9800 . ?
C65 H65B 0.9800 . ?
C65 H65C 0.9800 . ?
N71 C71 1.458(4) . ?
N71 H71 0.8800 . ?
C71 C83 1.511(5) . ?
C71 C73 1.526(5) . ?
C71 H71A 1.0000 . ?
C73 C74 1.518(6) . ?
C73 C75 1.527(5) . ?
C73 H73 1.0000 . ?
C74 H74A 0.9800 . ?
C74 H74B 0.9800 . ?
C74 H74C 0.9800 . ?
C75 H75A 0.9800 . ?
C75 H75B 0.9800 . ?
C75 H75C 0.9800 . ?
N81 C83 1.302(5) . ?
N81 C81 1.389(5) . ?
C81 C84 1.366(5) . ?
C81 C82 1.489(6) . ?
C82 O82 1.227(5) . ?
C83 S83 1.728(4) . ?
S83 C84 1.686(5) . ?
C84 H84 0.9500 . ?

loop_
_geom_torsion_atom_site_label_1
_geom_torsion_atom_site_label_2
_geom_torsion_atom_site_label_3
_geom_torsion_atom_site_label_4
_geom_torsion
_geom_torsion_site_symmetry_1
_geom_torsion_site_symmetry_2
_geom_torsion_site_symmetry_3
_geom_torsion_site_symmetry_4
_geom_torsion_publ_flag
C4D N1D C1D O1D -179.9(5) . . . . ?
C3D N1D C1D O1D -0.7(6) . . . . ?
C4D N1D C1D C2D 4.7(7) . . . . ?
C3D N1D C1D C2D -176.0(4) . . . . ?
C82 N11 C11 C23 -134.3(4) . . . . ?
C82 N11 C11 C13 102.2(4) . . . . ?
N11 C11 C13 C14 -67.3(4) . . . . ?
C23 C11 C13 C14 169.2(3) . . . . ?
N11 C11 C13 C15 58.5(4) . . . . ?
C23 C11 C13 C15 -65.0(4) . . . . ?
C23 N21 C21 C24 -9.4(3) . . . . ?
C23 N21 C21 C22 111.6(3) . . . . ?
N21 C21 C22 O22 -163.1(4) . . . . ?
C24 C21 C22 O22 -45.7(5) . . . . ?
N21 C21 C22 N31 21.2(4) . . . . ?
C24 C21 C22 N31 138.6(3) . . . . ?
C21 N21 C23 O23 4.4(4) . . . . ?
C21 N21 C23 C11 -173.4(3) . . . . ?
N11 C11 C23 N21 -11.7(5) . . . . ?
C13 C11 C23 N21 114.8(4) . . . . ?
N11 C11 C23 O23 170.4(3) . . . . ?
C13 C11 C23 O23 -63.0(4) . . . . ?
N21 C23 O23 C24 3.0(4) . . . . ?
C11 C23 O23 C24 -179.0(3) . . . . ?
C23 O23 C24 C25 112.6(3) . . . . ?
C23 O23 C24 C21 -8.5(3) . . . . ?
N21 C21 C24 O23 10.8(3) . . . . ?
C22 C21 C24 O23 -110.5(3) . . . . ?
N21 C21 C24 C25 -106.1(3) . . . . ?
C22 C21 C24 C25 132.6(3) . . . . ?
O22 C22 N31 C31 8.5(6) . . . . ?
C21 C22 N31 C31 -175.9(3) . . . . ?
C22 N31 C31 C43 113.6(3) . . . . ?
C22 N31 C31 C33 -123.0(3) . . . . ?
N31 C31 C33 C35 -172.0(3) . . . . ?
C43 C31 C33 C35 -51.3(4) . . . . ?
N31 C31 C33 C34 65.4(4) . . . . ?
C43 C31 C33 C34 -173.8(3) . . . . ?
C43 N41 C41 C44 1.0(4) . . . . ?
C43 N41 C41 C42 -179.8(3) . . . . ?
C44 C41 C42 O42 -7.5(5) . . . . ?
N41 C41 C42 O42 173.3(3) . . . . ?
C44 C41 C42 N51 173.1(3) . . . . ?
N41 C41 C42 N51 -6.1(4) . . . . ?
C41 N41 C43 C31 -178.7(3) . . . . ?
C41 N41 C43 S43 0.0(3) . . . . ?
N31 C31 C43 N41 68.5(4) . . . . ?
C33 C31 C43 N41 -54.3(4) . . . . ?
N31 C31 C43 S43 -110.1(3) . . . . ?
C33 C31 C43 S43 127.0(3) . . . . ?
N41 C43 S43 C44 -0.7(3) . . . . ?
C31 C43 S43 C44 178.0(3) . . . . ?
N41 C41 C44 S43 -1.5(4) . . . . ?
C42 C41 C44 S43 179.3(2) . . . . ?
C43 S43 C44 C41 1.2(3) . . . . ?
O42 C42 N51 C51 -0.3(5) . . . . ?
C41 C42 N51 C51 179.1(3) . . . . ?
C42 N51 C51 C63 -151.2(3) . . . . ?
C42 N51 C51 C53 83.8(4) . . . . ?
N51 C51 C53 C54 70.2(3) . . . . ?
C63 C51 C53 C54 -52.5(3) . . . . ?
N51 C51 C53 C58 -162.0(3) . . . . ?
C63 C51 C53 C58 75.2(3) . . . . ?
C58 C53 C54 C55 57.7(4) . . . . ?
C51 C53 C54 C55 -173.2(3) . . . . ?
C53 C54 C55 C56 -57.1(4) . . . . ?
C54 C55 C56 C57 55.7(4) . . . . ?
C55 C56 C57 C58 -53.9(4) . . . . ?
C54 C53 C58 C57 -57.3(4) . . . . ?
C51 C53 C58 C57 173.9(3) . . . . ?
C56 C57 C58 C53 54.7(4) . . . . ?
C63 N61 C61 C62 114.6(3) . . . . ?
C63 N61 C61 C64 -7.6(3) . . . . ?
N61 C61 C62 O62 -163.8(3) . . . . ?
C64 C61 C62 O62 -45.4(4) . . . . ?
N61 C61 C62 N71 16.9(4) . . . . ?
C64 C61 C62 N71 135.4(3) . . . . ?
C61 N61 C63 O63 2.6(4) . . . . ?
C61 N61 C63 C51 -176.0(3) . . . . ?
N51 C51 C63 N61 -13.4(4) . . . . ?
C53 C51 C63 N61 110.9(3) . . . . ?
N51 C51 C63 O63 168.0(3) . . . . ?
C53 C51 C63 O63 -67.7(3) . . . . ?
N61 C63 O63 C64 3.9(4) . . . . ?
C51 C63 O63 C64 -177.4(3) . . . . ?
C63 O63 C64 C65 113.9(3) . . . . ?
C63 O63 C64 C61 -8.0(3) . . . . ?
N61 C61 C64 O63 9.4(3) . . . . ?
C62 C61 C64 O63 -113.1(3) . . . . ?
N61 C61 C64 C65 -108.1(3) . . . . ?
C62 C61 C64 C65 129.4(3) . . . . ?
O62 C62 N71 C71 3.5(5) . . . . ?
C61 C62 N71 C71 -177.3(3) . . . . ?
C62 N71 C71 C83 121.7(3) . . . . ?
C62 N71 C71 C73 -113.6(4) . . . . ?
N71 C71 C73 C74 62.2(4) . . . . ?
C83 C71 C73 C74 -175.6(3) . . . . ?
N71 C71 C73 C75 -174.4(3) . . . . ?
C83 C71 C73 C75 -52.2(4) . . . . ?
C83 N81 C81 C84 -1.0(4) . . . . ?
C83 N81 C81 C82 -179.9(3) . . . . ?
C11 N11 C82 O82 -6.5(6) . . . . ?
C11 N11 C82 C81 175.0(3) . . . . ?
C84 C81 C82 O82 -10.1(6) . . . . ?
N81 C81 C82 O82 168.8(4) . . . . ?
C84 C81 C82 N11 168.5(4) . . . . ?
N81 C81 C82 N11 -12.6(5) . . . . ?
C81 N81 C83 C71 179.2(3) . . . . ?
C81 N81 C83 S83 1.1(4) . . . . ?
N71 C71 C83 N81 64.5(4) . . . . ?
C73 C71 C83 N81 -59.7(4) . . . . ?
N71 C71 C83 S83 -117.6(3) . . . . ?
C73 C71 C83 S83 118.2(3) . . . . ?
N81 C83 S83 C84 -0.8(3) . . . . ?
C71 C83 S83 C84 -178.9(3) . . . . ?
N81 C81 C84 S83 0.4(4) . . . . ?
C82 C81 C84 S83 179.3(3) . . . . ?
C83 S83 C84 C81 0.2(3) . . . . ?
